data_4123867
loop_
_publ_author_name
'Larsen, Matthew A.'
'Wilson, Conner V.'
'Hartwig, John F.'

_publ_section_title
;
 Iridium-Catalyzed Borylation of Primary Benzylic C-H Bonds without a
 Directing Group: Scope, Mechanism, and Origins of Selectivity.
;
_journal_issue 26
_journal_name_full 'Journal of the American Chemical Society'
_journal_page_first 8633
_journal_page_last 8643
_journal_paper_doi 10.1021/jacs.5b04899
_journal_volume 137
_journal_year 2015
_chemical_formula_sum 'C82 H70 Cl2 F24 Ir2 N4 Si2'
_chemical_formula_weight 2078.90
_chemical_name_common Complex_3
_space_group.centring_type P

_space_group_crystal_system triclinic
_space_group_IT_number 2
_space_group_name_Hall '-P 1'
_space_group_name_H-M_alt 'P -1'
_symmetry_space_group_name_Hall '-P 1'
_symmetry_space_group_name_H-M 'P -1'
_atom_sites_solution_hydrogens mixed
_atom_sites_solution_primary iterative
_atom_sites_solution_secondary difmap
_audit_creation_method SHELXL-2014/7
_cell_angle_alpha 112.514(3)
_cell_angle_beta 91.809(3)
_cell_angle_gamma 96.229(3)
_cell_formula_units_Z 2
_cell_length_a 14.6296(8)
_cell_length_b 15.6188(9)
_cell_length_c 19.3733(10)
_cell_measurement_reflns_used 9547
_cell_measurement_temperature 100(2)
_cell_measurement_theta_max 25.37
_cell_measurement_theta_min 2.71
_cell_volume 4052.3(4)
_computing_cell_refinement 'Bruker SAINT'
_computing_data_collection 'Bruker APEX2'
_computing_data_reduction 'Bruker SAINT'
_computing_molecular_graphics ORTEP-32
_computing_publication_material WinGX
_computing_structure_refinement SHELXL-2014
_computing_structure_solution SHELXT
_diffrn_ambient_temperature 100(2)
_diffrn_detector_area_resol_mean 8.366
_diffrn_measured_fraction_theta_full 0.992
_diffrn_measured_fraction_theta_max 0.985
_diffrn_measurement_device_type 'Bruker APEX-II CCD'
_diffrn_measurement_method 'phi and omega scans'
_diffrn_radiation_type MoK\a
_diffrn_radiation_wavelength 0.71073
_diffrn_reflns_av_R_equivalents 0.0446
_diffrn_reflns_av_unetI/netI 0.0716
_diffrn_reflns_Laue_measured_fraction_full 0.992
_diffrn_reflns_Laue_measured_fraction_max 0.985
_diffrn_reflns_limit_h_max 17
_diffrn_reflns_limit_h_min -17
_diffrn_reflns_limit_k_max 18
_diffrn_reflns_limit_k_min -18
_diffrn_reflns_limit_l_max 23
_diffrn_reflns_limit_l_min -23
_diffrn_reflns_number 33183
_diffrn_reflns_point_group_measured_fraction_full 0.992
_diffrn_reflns_point_group_measured_fraction_max 0.985
_diffrn_reflns_theta_full 25.000
_diffrn_reflns_theta_max 25.426
_diffrn_reflns_theta_min 1.141
_diffrn_source 'microfocus sealed tube'
_exptl_absorpt_coefficient_mu 3.478
_exptl_absorpt_correction_T_max 0.862
_exptl_absorpt_correction_T_min 0.663
_exptl_absorpt_correction_type multi-scan
_exptl_absorpt_process_details TWINABS
_exptl_crystal_colour block
_exptl_crystal_density_diffrn 1.704
_exptl_crystal_description brown
_exptl_crystal_F_000 2044
_exptl_crystal_size_max 0.030
_exptl_crystal_size_mid 0.020
_exptl_crystal_size_min 0.020
_refine_diff_density_max 2.992
_refine_diff_density_min -2.565
_refine_diff_density_rms 0.184
_refine_ls_extinction_method none
_refine_ls_goodness_of_fit_ref 1.035
_refine_ls_hydrogen_treatment mixed
_refine_ls_matrix_type full
_refine_ls_number_parameters 1057
_refine_ls_number_reflns 33183
_refine_ls_number_restraints 0
_refine_ls_restrained_S_all 1.035
_refine_ls_R_factor_all 0.0604
_refine_ls_R_factor_gt 0.0472
_refine_ls_shift/su_max 0.001
_refine_ls_shift/su_mean 0.000
_refine_ls_structure_factor_coef Fsqd
_refine_ls_weighting_details 'w=1/[\s^2^(Fo^2^)+(0.0708P)^2^+6.5857P] where P=(Fo^2^+2Fc^2^)/3'
_refine_ls_weighting_scheme calc
_refine_ls_wR_factor_gt 0.1240
_refine_ls_wR_factor_ref 0.1369
_reflns_Friedel_coverage 0.000
_reflns_number_gt 26930
_reflns_number_total 33183
_reflns_threshold_expression 'I > 2\s(I)'
_cod_data_source_file ja5b04899_si_002.cif
_cod_data_source_block Complex3
_cod_depositor_comments
;Adding full bibliography for 4123866--4123867.cif.

The following automatic conversions were performed:

'_space_group.centring_type' value 'primitive' was replaced with the
value 'P' as specified in the replacement file
'/home/antanas/src/cod-tools/trunk/data/replacement-values/replacement_values.lst'.

Automatic conversion script
Id: cif_fix_values 5642 2017-10-24 12:04:52Z antanas 
;
_cod_database_code 4123867
_shelx_shelxl_version_number 2014/7
_shelx_space_group_comment
; 
The symmetry employed for this shelxl refinement is uniquely defined 
by the following loop, which should always be used as a source of 
symmetry information in preference to the above space-group names. 
They are only intended as comments. 
;
_shelx_estimated_absorpt_t_min 0.903
_shelx_estimated_absorpt_t_max 0.934

loop_
_space_group_symop_operation_xyz
'x, y, z'
'-x, -y, -z'

loop_
_atom_site_label
_atom_site_type_symbol
_atom_site_fract_x
_atom_site_fract_y
_atom_site_fract_z
_atom_site_U_iso_or_equiv
_atom_site_adp_type
_atom_site_occupancy
_atom_site_site_symmetry_order
_atom_site_calc_flag
_atom_site_refinement_flags_posn
_atom_site_refinement_flags_adp
C1 C 0.7805(5) 0.6419(5) 0.2529(4) 0.0213(17) Uani 1 1 d . .
H1 H 0.7387 0.5876 0.2454 0.026 Uiso 1 1 calc R U
C2 C 0.8505(5) 0.6347(5) 0.2050(4) 0.0205(17) Uani 1 1 d . .
C3 C 0.9114(5) 0.7139(5) 0.2138(4) 0.0226(17) Uani 1 1 d . .
H3 H 0.9584 0.7106 0.1805 0.027 Uiso 1 1 calc R U
C4 C 0.9021(5) 0.7989(5) 0.2733(4) 0.0213(17) Uani 1 1 d . .
C5 C 0.9643(5) 0.8838(5) 0.2917(4) 0.0225(17) Uani 1 1 d . .
H5 H 1.0118 0.8855 0.2597 0.027 Uiso 1 1 calc R U
C6 C 0.9571(5) 0.9614(5) 0.3531(4) 0.0242(18) Uani 1 1 d . .
H6 H 1.0003 1.0157 0.3639 0.029 Uiso 1 1 calc R U
C7 C 0.8850(5) 0.9632(5) 0.4027(4) 0.0185(16) Uani 1 1 d . .
C8 C 0.8761(5) 1.0396(5) 0.4700(4) 0.0186(16) Uani 1 1 d . .
H8 H 0.9170 1.0962 0.4842 0.022 Uiso 1 1 calc R U
C9 C 0.8076(5) 1.0311(5) 0.5146(4) 0.0180(16) Uani 1 1 d . .
C10 C 0.7457(5) 0.9478(5) 0.4904(4) 0.0184(16) Uani 1 1 d . .
H10 H 0.6966 0.9437 0.5204 0.022 Uiso 1 1 calc R U
C11 C 0.8216(5) 0.8822(5) 0.3845(4) 0.0188(16) Uani 1 1 d . .
C12 C 0.8302(5) 0.8000(5) 0.3195(4) 0.0185(16) Uani 1 1 d . .
C13 C 0.8603(5) 0.5398(5) 0.1479(4) 0.0250(18) Uani 1 1 d . .
C14 C 0.8609(5) 0.4647(5) 0.1698(4) 0.0301(19) Uani 1 1 d . .
H14 H 0.8572 0.4742 0.2211 0.036 Uiso 1 1 calc R U
C15 C 0.8670(6) 0.3758(6) 0.1166(4) 0.033(2) Uani 1 1 d . .
C16 C 0.8722(5) 0.3608(6) 0.0426(4) 0.032(2) Uani 1 1 d . .
H16 H 0.8758 0.2997 0.0066 0.038 Uiso 1 1 calc R U
C17 C 0.8721(5) 0.4340(6) 0.0206(4) 0.0274(19) Uani 1 1 d . .
C18 C 0.8664(5) 0.5243(5) 0.0728(4) 0.0271(19) Uani 1 1 d . .
H18 H 0.8667 0.5748 0.0569 0.032 Uiso 1 1 calc R U
C19 C 0.8701(8) 0.2973(6) 0.1437(5) 0.047(3) Uani 1 1 d . .
C20 C 0.8722(6) 0.4183(6) -0.0607(5) 0.038(2) Uani 1 1 d . .
C21 C 0.7974(5) 1.1045(5) 0.5904(4) 0.0191(16) Uani 1 1 d . .
C22 C 0.8094(5) 1.1992(5) 0.6040(4) 0.0209(17) Uani 1 1 d . .
H22 H 0.8251 1.2193 0.5649 0.025 Uiso 1 1 calc R U
C23 C 0.7984(5) 1.2644(5) 0.6749(4) 0.0223(17) Uani 1 1 d . .
C24 C 0.7767(5) 1.2372(5) 0.7329(4) 0.0247(18) Uani 1 1 d . .
H24 H 0.7696 1.2823 0.7813 0.030 Uiso 1 1 calc R U
C25 C 0.7652(5) 1.1419(5) 0.7189(4) 0.0219(17) Uani 1 1 d . .
C26 C 0.7755(5) 1.0762(5) 0.6485(4) 0.0188(16) Uani 1 1 d . .
H26 H 0.7675 1.0116 0.6397 0.023 Uiso 1 1 calc R U
C27 C 0.8134(6) 1.3661(6) 0.6888(5) 0.031(2) Uani 1 1 d . .
C28 C 0.7423(6) 1.1128(6) 0.7824(4) 0.0300(19) Uani 1 1 d . .
C29 C 0.4694(7) 0.6881(7) 0.2682(5) 0.052(3) Uani 1 1 d . .
H29A H 0.4400 0.6699 0.3067 0.062 Uiso 1 1 calc R U
H29B H 0.4242 0.7175 0.2483 0.062 Uiso 1 1 calc R U
C30 C 0.4894(7) 0.6032(7) 0.2069(5) 0.059(3) Uani 1 1 d . .
H30A H 0.5011 0.6171 0.1624 0.088 Uiso 1 1 calc R U
H30B H 0.4365 0.5544 0.1950 0.088 Uiso 1 1 calc R U
H30C H 0.5440 0.5816 0.2221 0.088 Uiso 1 1 calc R U
C31 C 0.6286(6) 0.7985(7) 0.2311(5) 0.050(3) Uani 1 1 d . .
H31A H 0.6768 0.8532 0.2529 0.060 Uiso 1 1 calc R U
H31B H 0.6594 0.7438 0.2023 0.060 Uiso 1 1 calc R U
C32 C 0.5625(7) 0.8166(7) 0.1771(5) 0.060(3) Uani 1 1 d . .
H32A H 0.5137 0.7635 0.1558 0.089 Uiso 1 1 calc R U
H32B H 0.5964 0.8245 0.1367 0.089 Uiso 1 1 calc R U
H32C H 0.5350 0.8735 0.2042 0.089 Uiso 1 1 calc R U
C33 C 0.5263(7) 0.8905(6) 0.3675(5) 0.050(3) Uani 1 1 d . .
H33A H 0.5792 0.9357 0.3981 0.060 Uiso 1 1 calc R U
H33B H 0.5029 0.9150 0.3311 0.060 Uiso 1 1 calc R U
C34 C 0.4512(5) 0.8875(6) 0.4186(4) 0.034(2) Uani 1 1 d . .
H34A H 0.4043 0.8338 0.3921 0.051 Uiso 1 1 calc R U
H34B H 0.4227 0.9452 0.4336 0.051 Uiso 1 1 calc R U
H34C H 0.4779 0.8814 0.4633 0.051 Uiso 1 1 calc R U
C35 C 0.7365(5) 0.7647(5) 0.6900(4) 0.0177(16) Uani 1 1 d . .
C36 C 0.7155(5) 0.7514(5) 0.7563(4) 0.0213(17) Uani 1 1 d . .
C37 C 0.6661(5) 0.6685(5) 0.7504(4) 0.0193(16) Uani 1 1 d . .
H37 H 0.6505 0.6589 0.7944 0.023 Uiso 1 1 calc R U
C38 C 0.6385(5) 0.5980(5) 0.6793(4) 0.0198(16) Uani 1 1 d . .
C39 C 0.5884(5) 0.5083(5) 0.6666(4) 0.0194(16) Uani 1 1 d . .
H39 H 0.5714 0.4943 0.7085 0.023 Uiso 1 1 calc R U
C40 C 0.5647(5) 0.4431(5) 0.5967(4) 0.0219(17) Uani 1 1 d . .
H40 H 0.5303 0.3851 0.5903 0.026 Uiso 1 1 calc R U
C41 C 0.5909(5) 0.4604(5) 0.5321(4) 0.0185(16) Uani 1 1 d . .
C42 C 0.5705(5) 0.3944(5) 0.4577(4) 0.0189(16) Uani 1 1 d . .
H42 H 0.5358 0.3355 0.4481 0.023 Uiso 1 1 calc R U
C43 C 0.6014(5) 0.4163(5) 0.3991(4) 0.0183(16) Uani 1 1 d . .
C44 C 0.6497(4) 0.5052(5) 0.4143(4) 0.0162(15) Uani 1 1 d . .
C45 C 0.6407(4) 0.5469(5) 0.5426(4) 0.0155(15) Uani 1 1 d . .
C46 C 0.6624(5) 0.6155(5) 0.6166(4) 0.0154(15) Uani 1 1 d . .
C47 C 0.7491(5) 0.8294(5) 0.8278(4) 0.0208(17) Uani 1 1 d . .
C48 C 0.8322(5) 0.8842(5) 0.8340(4) 0.0274(19) Uani 1 1 d . .
H48 H 0.8692 0.8697 0.7926 0.033 Uiso 1 1 calc R U
C49 C 0.8620(5) 0.9600(5) 0.8999(4) 0.0275(19) Uani 1 1 d . .
C50 C 0.8099(6) 0.9814(5) 0.9607(4) 0.030(2) Uani 1 1 d . .
H50 H 0.8300 1.0341 1.0055 0.036 Uiso 1 1 calc R U
C51 C 0.7276(5) 0.9252(5) 0.9561(4) 0.0257(18) Uani 1 1 d . .
C52 C 0.6984(5) 0.8496(5) 0.8904(4) 0.0247(18) Uani 1 1 d . .
H52 H 0.6427 0.8107 0.8878 0.030 Uiso 1 1 calc R U
C53 C 0.9513(6) 1.0186(6) 0.9030(4) 0.038(2) Uani 1 1 d . .
C54 C 0.6715(6) 0.9508(6) 1.0224(4) 0.038(2) Uani 1 1 d . .
C55 C 0.5840(5) 0.3486(5) 0.3195(4) 0.0167(16) Uani 1 1 d . .
C56 C 0.5595(5) 0.2525(5) 0.3024(4) 0.0255(18) Uani 1 1 d . .
H56 H 0.5542 0.2311 0.3421 0.031 Uiso 1 1 calc R U
C57 C 0.5429(5) 0.1887(5) 0.2288(4) 0.0261(18) Uani 1 1 d . .
C58 C 0.5523(5) 0.2175(5) 0.1699(4) 0.0278(19) Uani 1 1 d . .
H58 H 0.5424 0.1735 0.1195 0.033 Uiso 1 1 calc R U
C59 C 0.5765(5) 0.3122(6) 0.1861(4) 0.0261(18) Uani 1 1 d . .
C60 C 0.5913(5) 0.3762(5) 0.2596(4) 0.0216(17) Uani 1 1 d . .
H60 H 0.6068 0.4406 0.2692 0.026 Uiso 1 1 calc R U
C61 C 0.5169(6) 0.0873(6) 0.2118(4) 0.033(2) Uani 1 1 d . .
C62 C 0.5823(7) 0.3450(6) 0.1230(4) 0.041(2) Uani 1 1 d . .
C63 C 0.8741(5) 0.5094(5) 0.4562(4) 0.0282(18) Uani 1 1 d . .
H63A H 0.9276 0.4834 0.4696 0.034 Uiso 1 1 calc R U
H63B H 0.8178 0.4780 0.4679 0.034 Uiso 1 1 calc R U
C64 C 0.8689(6) 0.4856(6) 0.3713(4) 0.037(2) Uani 1 1 d . .
H64A H 0.8211 0.5173 0.3582 0.055 Uiso 1 1 calc R U
H64B H 0.8536 0.4178 0.3442 0.055 Uiso 1 1 calc R U
H64C H 0.9286 0.5063 0.3575 0.055 Uiso 1 1 calc R U
C65 C 0.9843(5) 0.6974(5) 0.4819(4) 0.0227(17) Uani 1 1 d . .
H65A H 1.0139 0.7531 0.5249 0.027 Uiso 1 1 calc R U
H65B H 1.0308 0.6537 0.4648 0.027 Uiso 1 1 calc R U
C66 C 0.9592(5) 0.7282(5) 0.4183(4) 0.0261(18) Uani 1 1 d . .
H66A H 0.9287 0.6742 0.3754 0.039 Uiso 1 1 calc R U
H66B H 1.0154 0.7542 0.4032 0.039 Uiso 1 1 calc R U
H66C H 0.9174 0.7759 0.4356 0.039 Uiso 1 1 calc R U
C67 C 0.9332(5) 0.6543(5) 0.6133(4) 0.0268(18) Uani 1 1 d . .
H67A H 1.0008 0.6542 0.6123 0.032 Uiso 1 1 calc R U
H67B H 0.9224 0.7169 0.6487 0.032 Uiso 1 1 calc R U
C68 C 0.8953(6) 0.5824(6) 0.6454(5) 0.038(2) Uani 1 1 d . .
H68A H 0.8288 0.5838 0.6498 0.057 Uiso 1 1 calc R U
H68B H 0.9265 0.5980 0.6950 0.057 Uiso 1 1 calc R U
H68C H 0.9063 0.5197 0.6118 0.057 Uiso 1 1 calc R U
C69 C 0.7767(7) 0.1351(9) 0.3302(6) 0.057(3) Uani 1 1 d . .
C70 C 0.8016(7) 0.2285(9) 0.3797(7) 0.065(4) Uani 1 1 d . .
H70 H 0.8507 0.2655 0.3690 0.077 Uiso 1 1 calc R U
C71 C 0.7569(8) 0.2671(7) 0.4426(7) 0.057(3) Uani 1 1 d . .
H71 H 0.7767 0.3298 0.4759 0.069 Uiso 1 1 calc R U
C72 C 0.6836(6) 0.2172(6) 0.4587(5) 0.040(2) Uani 1 1 d . .
H72 H 0.6512 0.2453 0.5018 0.048 Uiso 1 1 calc R U
C73 C 0.6582(6) 0.1259(6) 0.4115(5) 0.037(2) Uani 1 1 d . .
H73 H 0.6087 0.0903 0.4230 0.044 Uiso 1 1 calc R U
C74 C 0.7020(7) 0.0848(6) 0.3484(5) 0.044(2) Uani 1 1 d . .
H74 H 0.6821 0.0215 0.3163 0.053 Uiso 1 1 calc R U
C75 C 0.8234(9) 0.0898(12) 0.2603(7) 0.116(6) Uani 1 1 d . .
H75A H 0.8170 0.0221 0.2469 0.174 Uiso 1 1 calc R U
H75B H 0.8890 0.1149 0.2686 0.174 Uiso 1 1 calc R U
H75C H 0.7948 0.1026 0.2194 0.174 Uiso 1 1 calc R U
C76 C 0.7168(6) 0.6410(6) -0.0088(5) 0.041(2) Uani 1 1 d . .
C77 C 0.7430(6) 0.6087(6) -0.0820(5) 0.040(2) Uani 1 1 d . .
H77 H 0.7087 0.5550 -0.1196 0.047 Uiso 1 1 calc R U
C78 C 0.8187(7) 0.6545(7) -0.1001(5) 0.046(2) Uani 1 1 d . .
H78 H 0.8369 0.6308 -0.1499 0.055 Uiso 1 1 calc R U
C79 C 0.8683(6) 0.7339(7) -0.0472(5) 0.048(3) Uani 1 1 d . .
H79 H 0.9201 0.7653 -0.0602 0.058 Uiso 1 1 calc R U
C80 C 0.8413(7) 0.7671(7) 0.0251(5) 0.047(3) Uani 1 1 d . .
H80 H 0.8754 0.8215 0.0621 0.056 Uiso 1 1 calc R U
C81 C 0.7652(6) 0.7224(7) 0.0449(5) 0.044(2) Uani 1 1 d . .
H81 H 0.7465 0.7471 0.0945 0.053 Uiso 1 1 calc R U
C82 C 0.6366(7) 0.5901(7) 0.0124(5) 0.054(3) Uani 1 1 d . .
H82A H 0.6125 0.5332 -0.0309 0.080 Uiso 1 1 calc R U
H82B H 0.5880 0.6305 0.0281 0.080 Uiso 1 1 calc R U
H82C H 0.6569 0.5734 0.0538 0.080 Uiso 1 1 calc R U
N1 N 0.7691(4) 0.7220(4) 0.3093(3) 0.0173(13) Uani 1 1 d . .
N2 N 0.7526(4) 0.8751(4) 0.4277(3) 0.0140(12) Uani 1 1 d . .
N3 N 0.7129(4) 0.6982(4) 0.6221(3) 0.0178(13) Uani 1 1 d . .
N4 N 0.6700(4) 0.5702(4) 0.4846(3) 0.0166(13) Uani 1 1 d . .
F1 F 0.9451(5) 0.3064(5) 0.1858(4) 0.089(2) Uani 1 1 d . .
F2 F 0.8649(6) 0.2156(4) 0.0886(3) 0.092(2) Uani 1 1 d . .
F3 F 0.8009(4) 0.2941(4) 0.1859(3) 0.0696(18) Uani 1 1 d . .
F4 F 0.9145(3) 0.4913(4) -0.0728(2) 0.0443(13) Uani 1 1 d . .
F5 F 0.7854(3) 0.4010(4) -0.0931(2) 0.0482(14) Uani 1 1 d . .
F6 F 0.9140(4) 0.3440(3) -0.0992(3) 0.0522(15) Uani 1 1 d . .
F7 F 0.9005(4) 1.4032(3) 0.7076(4) 0.0670(18) Uani 1 1 d . .
F8 F 0.7881(4) 1.3832(3) 0.6296(3) 0.0596(16) Uani 1 1 d . .
F9 F 0.7652(4) 1.4175(3) 0.7440(3) 0.0507(14) Uani 1 1 d . .
F10 F 0.8040(5) 1.1483(5) 0.8395(3) 0.084(2) Uani 1 1 d . .
F11 F 0.6641(5) 1.1383(5) 0.8093(4) 0.092(2) Uani 1 1 d . .
F12 F 0.7335(5) 1.0214(4) 0.7639(3) 0.0638(18) Uani 1 1 d . .
F13 F 1.0225(4) 0.9786(5) 0.9128(4) 0.089(2) Uani 1 1 d . .
F14 F 0.9641(4) 1.0327(4) 0.8419(3) 0.0625(18) Uani 1 1 d . .
F15 F 0.9605(5) 1.0999(5) 0.9588(4) 0.114(3) Uani 1 1 d . .
F16 F 0.7182(4) 0.9566(4) 1.0842(3) 0.0643(17) Uani 1 1 d . .
F17 F 0.6421(5) 1.0327(4) 1.0389(3) 0.078(2) Uani 1 1 d . .
F18 F 0.5979(4) 0.8888(4) 1.0128(3) 0.079(2) Uani 1 1 d . .
F19 F 0.5884(4) 0.0389(3) 0.1934(3) 0.0438(13) Uani 1 1 d . .
F20 F 0.4822(3) 0.0715(3) 0.2695(3) 0.0441(13) Uani 1 1 d . .
F21 F 0.4526(4) 0.0475(3) 0.1539(3) 0.0617(18) Uani 1 1 d . .
F22 F 0.6173(5) 0.2844(4) 0.0640(3) 0.077(2) Uani 1 1 d . .
F23 F 0.6350(4) 0.4261(3) 0.1407(2) 0.0454(14) Uani 1 1 d . .
F24 F 0.5003(4) 0.3558(5) 0.0996(3) 0.077(2) Uani 1 1 d . .
Si1 Si 0.57018(14) 0.77530(15) 0.31321(11) 0.0230(5) Uani 1 1 d . .
Si2 Si 0.88550(14) 0.63865(14) 0.51659(11) 0.0216(5) Uani 1 1 d . .
Cl1 Cl 0.59467(11) 0.76946(12) 0.49573(9) 0.0180(4) Uani 1 1 d . .
Cl2 Cl 0.83515(12) 0.84598(12) 0.57569(9) 0.0180(4) Uani 1 1 d . .
Ir1 Ir 0.67790(2) 0.73851(2) 0.38698(2) 0.01480(10) Uani 1 1 d . .
H1A H 0.637(4) 0.656(4) 0.334(3) 0.018 Uiso 1 1 d . U
Ir2 Ir 0.74501(2) 0.69776(2) 0.51764(2) 0.01501(10) Uani 1 1 d . .
H2A H 0.7545 0.6862 0.4248 0.018 Uiso 1 1 d R U

loop_
_atom_site_aniso_label
_atom_site_aniso_U_11
_atom_site_aniso_U_22
_atom_site_aniso_U_33
_atom_site_aniso_U_23
_atom_site_aniso_U_13
_atom_site_aniso_U_12
C1 0.021(4) 0.021(4) 0.021(4) 0.011(3) 0.000(3) -0.008(3)
C2 0.025(4) 0.020(4) 0.017(4) 0.007(3) 0.002(3) 0.000(3)
C3 0.024(4) 0.023(4) 0.019(4) 0.008(3) 0.008(3) -0.006(3)
C4 0.019(4) 0.024(4) 0.022(4) 0.013(3) 0.005(3) -0.006(3)
C5 0.022(4) 0.024(4) 0.022(4) 0.010(3) 0.011(3) -0.002(3)
C6 0.023(4) 0.024(4) 0.024(4) 0.012(3) 0.005(3) -0.011(3)
C7 0.021(4) 0.016(4) 0.019(4) 0.008(3) 0.001(3) -0.003(3)
C8 0.021(4) 0.016(4) 0.023(4) 0.014(3) 0.002(3) -0.005(3)
C9 0.018(4) 0.017(4) 0.020(4) 0.009(3) -0.001(3) 0.001(3)
C10 0.023(4) 0.016(4) 0.020(4) 0.012(3) 0.007(3) 0.000(3)
C11 0.025(4) 0.013(4) 0.020(4) 0.009(3) 0.004(3) -0.003(3)
C12 0.021(4) 0.017(4) 0.018(4) 0.008(3) 0.004(3) -0.001(3)
C13 0.020(5) 0.022(4) 0.025(4) 0.001(3) 0.003(3) -0.003(3)
C14 0.032(5) 0.022(5) 0.031(4) 0.006(4) 0.007(4) 0.000(4)
C15 0.033(5) 0.026(5) 0.035(5) 0.006(4) 0.007(4) 0.006(4)
C16 0.026(5) 0.022(5) 0.035(5) -0.003(4) 0.002(4) 0.003(4)
C17 0.015(4) 0.028(5) 0.030(4) 0.001(4) 0.003(3) 0.001(4)
C18 0.022(5) 0.028(5) 0.027(4) 0.008(4) 0.006(3) 0.001(4)
C19 0.066(8) 0.023(5) 0.045(6) 0.005(4) 0.021(5) 0.007(5)
C20 0.036(6) 0.032(5) 0.035(5) 0.002(4) 0.005(4) -0.003(4)
C21 0.020(4) 0.016(4) 0.020(4) 0.006(3) 0.003(3) 0.000(3)
C22 0.019(4) 0.016(4) 0.028(4) 0.011(3) 0.002(3) -0.006(3)
C23 0.015(4) 0.021(4) 0.030(4) 0.011(3) 0.002(3) -0.005(3)
C24 0.025(5) 0.023(4) 0.018(4) 0.000(3) 0.003(3) 0.002(3)
C25 0.022(4) 0.023(4) 0.020(4) 0.008(3) 0.005(3) -0.002(3)
C26 0.016(4) 0.017(4) 0.020(4) 0.005(3) -0.001(3) -0.001(3)
C27 0.029(5) 0.023(5) 0.038(5) 0.008(4) 0.008(4) 0.000(4)
C28 0.038(5) 0.030(5) 0.025(4) 0.013(4) 0.009(4) 0.008(4)
C29 0.052(7) 0.055(7) 0.059(6) 0.037(5) -0.009(5) -0.003(5)
C30 0.066(8) 0.072(8) 0.042(6) 0.023(5) 0.034(5) 0.017(6)
C31 0.035(6) 0.049(6) 0.061(6) 0.018(5) -0.020(5) 0.002(5)
C32 0.075(8) 0.055(7) 0.058(6) 0.035(6) 0.008(6) -0.004(6)
C33 0.052(7) 0.050(6) 0.051(6) 0.023(5) 0.009(5) 0.002(5)
C34 0.028(5) 0.043(5) 0.037(5) 0.020(4) 0.011(4) 0.014(4)
C35 0.014(4) 0.022(4) 0.022(4) 0.013(3) 0.002(3) 0.005(3)
C36 0.024(4) 0.021(4) 0.019(4) 0.008(3) 0.003(3) 0.002(3)
C37 0.022(4) 0.020(4) 0.018(4) 0.011(3) 0.005(3) -0.001(3)
C38 0.021(4) 0.018(4) 0.023(4) 0.012(3) 0.006(3) -0.002(3)
C39 0.022(4) 0.019(4) 0.022(4) 0.014(3) 0.009(3) -0.003(3)
C40 0.019(4) 0.020(4) 0.032(4) 0.017(3) 0.004(3) -0.004(3)
C41 0.016(4) 0.019(4) 0.026(4) 0.015(3) 0.000(3) -0.002(3)
C42 0.014(4) 0.015(4) 0.027(4) 0.008(3) 0.001(3) -0.005(3)
C43 0.013(4) 0.020(4) 0.022(4) 0.010(3) -0.001(3) -0.001(3)
C44 0.011(4) 0.012(4) 0.026(4) 0.008(3) -0.003(3) 0.003(3)
C45 0.004(3) 0.021(4) 0.023(4) 0.012(3) -0.003(3) -0.006(3)
C46 0.016(4) 0.015(4) 0.019(3) 0.010(3) 0.004(3) 0.002(3)
C47 0.030(5) 0.015(4) 0.020(4) 0.010(3) 0.005(3) 0.000(3)
C48 0.028(5) 0.033(5) 0.021(4) 0.014(4) 0.001(3) -0.007(4)
C49 0.027(5) 0.029(5) 0.024(4) 0.010(4) -0.002(3) -0.008(4)
C50 0.040(5) 0.023(4) 0.021(4) 0.005(3) 0.000(4) -0.009(4)
C51 0.028(5) 0.030(5) 0.021(4) 0.012(3) 0.004(3) 0.000(4)
C52 0.026(5) 0.023(4) 0.027(4) 0.014(3) 0.003(3) -0.004(4)
C53 0.042(6) 0.043(6) 0.021(4) 0.012(4) 0.002(4) -0.018(5)
C54 0.041(6) 0.034(5) 0.030(5) 0.005(4) 0.004(4) -0.003(5)
C55 0.012(4) 0.009(4) 0.029(4) 0.008(3) 0.000(3) -0.005(3)
C56 0.028(5) 0.023(4) 0.026(4) 0.010(3) 0.003(3) 0.004(4)
C57 0.021(4) 0.019(4) 0.035(4) 0.010(4) -0.005(3) -0.001(3)
C58 0.027(5) 0.023(5) 0.026(4) 0.005(3) -0.002(3) -0.006(4)
C59 0.021(5) 0.031(5) 0.025(4) 0.012(4) 0.001(3) -0.005(4)
C60 0.023(4) 0.016(4) 0.026(4) 0.010(3) 0.004(3) -0.003(3)
C61 0.044(6) 0.021(5) 0.030(5) 0.007(4) -0.003(4) -0.001(4)
C62 0.055(7) 0.034(6) 0.024(5) 0.005(4) 0.004(4) -0.010(5)
C63 0.022(4) 0.021(4) 0.042(5) 0.014(4) -0.002(3) 0.001(3)
C64 0.032(5) 0.026(5) 0.043(5) 0.005(4) -0.001(4) -0.003(4)
C65 0.017(4) 0.024(4) 0.032(4) 0.017(3) 0.003(3) -0.002(3)
C66 0.016(4) 0.037(5) 0.029(4) 0.017(4) 0.008(3) -0.002(4)
C67 0.021(4) 0.024(4) 0.040(5) 0.020(4) 0.001(3) -0.001(3)
C68 0.028(5) 0.050(6) 0.051(5) 0.038(5) 0.009(4) 0.005(4)
C69 0.039(6) 0.098(10) 0.056(6) 0.053(7) 0.006(5) 0.020(6)
C70 0.031(6) 0.097(10) 0.095(9) 0.081(8) -0.021(6) -0.029(6)
C71 0.056(7) 0.043(6) 0.074(8) 0.035(6) -0.036(6) -0.025(6)
C72 0.042(6) 0.038(6) 0.040(5) 0.015(4) -0.009(4) 0.009(4)
C73 0.044(6) 0.026(5) 0.046(5) 0.024(4) -0.006(4) -0.007(4)
C74 0.061(7) 0.032(5) 0.042(5) 0.018(4) -0.009(5) 0.007(5)
C75 0.078(10) 0.236(19) 0.083(9) 0.100(11) 0.041(7) 0.070(11)
C76 0.031(6) 0.043(6) 0.061(6) 0.034(5) 0.006(4) -0.002(5)
C77 0.037(6) 0.041(6) 0.040(5) 0.018(4) -0.005(4) -0.002(4)
C78 0.044(6) 0.055(7) 0.050(6) 0.033(5) 0.009(5) 0.002(5)
C79 0.034(6) 0.052(7) 0.063(7) 0.032(5) 0.003(5) -0.008(5)
C80 0.042(6) 0.043(6) 0.055(6) 0.021(5) 0.002(5) -0.006(5)
C81 0.045(6) 0.048(6) 0.040(5) 0.017(5) 0.005(4) 0.006(5)
C82 0.043(7) 0.063(7) 0.063(7) 0.037(6) 0.006(5) -0.011(5)
N1 0.018(3) 0.020(3) 0.016(3) 0.011(3) 0.001(2) -0.002(3)
N2 0.017(3) 0.013(3) 0.012(3) 0.004(2) 0.005(2) 0.000(2)
N3 0.017(3) 0.018(3) 0.017(3) 0.006(3) 0.000(2) -0.003(3)
N4 0.013(3) 0.023(3) 0.019(3) 0.014(3) 0.004(2) 0.002(3)
F1 0.072(5) 0.078(5) 0.136(6) 0.067(5) -0.018(4) 0.003(4)
F2 0.189(8) 0.019(3) 0.061(4) 0.006(3) 0.036(4) 0.017(4)
F3 0.086(5) 0.048(4) 0.093(5) 0.043(3) 0.041(4) 0.017(3)
F4 0.047(3) 0.048(3) 0.030(3) 0.008(2) 0.012(2) 0.000(3)
F5 0.036(3) 0.060(4) 0.030(3) 0.000(2) -0.004(2) -0.003(3)
F6 0.061(4) 0.042(3) 0.040(3) -0.002(2) 0.018(3) 0.015(3)
F7 0.035(3) 0.025(3) 0.127(5) 0.018(3) 0.004(3) -0.012(3)
F8 0.106(5) 0.021(3) 0.051(3) 0.017(2) -0.002(3) -0.001(3)
F9 0.073(4) 0.022(3) 0.054(3) 0.009(2) 0.033(3) 0.010(3)
F10 0.103(5) 0.103(5) 0.046(3) 0.050(4) -0.035(3) -0.052(4)
F11 0.110(6) 0.139(6) 0.096(5) 0.099(5) 0.081(4) 0.083(5)
F12 0.123(5) 0.038(3) 0.041(3) 0.026(3) 0.030(3) 0.007(3)
F13 0.035(4) 0.120(6) 0.137(6) 0.090(5) -0.019(4) -0.031(4)
F14 0.066(4) 0.076(4) 0.047(3) 0.039(3) -0.003(3) -0.039(3)
F15 0.114(6) 0.082(5) 0.073(4) -0.031(4) 0.049(4) -0.076(5)
F16 0.070(4) 0.099(5) 0.027(3) 0.024(3) 0.015(3) 0.020(4)
F17 0.120(6) 0.063(4) 0.076(4) 0.037(3) 0.069(4) 0.053(4)
F18 0.068(4) 0.090(5) 0.044(3) -0.004(3) 0.032(3) -0.030(4)
F19 0.066(4) 0.024(3) 0.043(3) 0.012(2) 0.013(3) 0.013(3)
F20 0.057(3) 0.021(3) 0.047(3) 0.011(2) 0.011(2) -0.013(2)
F21 0.079(4) 0.025(3) 0.068(4) 0.015(3) -0.045(3) -0.021(3)
F22 0.151(6) 0.044(4) 0.030(3) 0.009(3) 0.030(3) 0.001(4)
F23 0.066(4) 0.038(3) 0.030(3) 0.018(2) 0.005(2) -0.018(3)
F24 0.058(4) 0.122(6) 0.080(4) 0.082(4) -0.022(3) -0.027(4)
Si1 0.0218(12) 0.0285(13) 0.0213(10) 0.0118(9) 0.0047(8) 0.0055(10)
Si2 0.0209(12) 0.0200(11) 0.0276(11) 0.0150(9) -0.0002(9) -0.0029(9)
Cl1 0.0185(9) 0.0180(9) 0.0201(8) 0.0111(7) 0.0054(7) -0.0018(7)
Cl2 0.0181(9) 0.0153(9) 0.0205(9) 0.0092(7) -0.0012(7) -0.0063(7)
Ir1 0.01573(17) 0.01231(16) 0.01714(17) 0.00789(12) 0.00254(11) -0.00346(12)
Ir2 0.01542(17) 0.01283(16) 0.01815(17) 0.00920(13) 0.00121(11) -0.00444(12)

loop_
_atom_type_symbol
_atom_type_description
_atom_type_scat_dispersion_real
_atom_type_scat_dispersion_imag
_atom_type_scat_source
C C 0.0033 0.0016 'International Tables Vol C Tables 4.2.6.8 and 6.1.1.4'
H H 0.0000 0.0000 'International Tables Vol C Tables 4.2.6.8 and 6.1.1.4'
N N 0.0061 0.0033 'International Tables Vol C Tables 4.2.6.8 and 6.1.1.4'
F F 0.0171 0.0103 'International Tables Vol C Tables 4.2.6.8 and 6.1.1.4'
Si Si 0.0817 0.0704 'International Tables Vol C Tables 4.2.6.8 and 6.1.1.4'
Cl Cl 0.1484 0.1585 'International Tables Vol C Tables 4.2.6.8 and 6.1.1.4'
Ir Ir -1.4442 7.9887 'International Tables Vol C Tables 4.2.6.8 and 6.1.1.4'

loop_
_geom_angle_atom_site_label_1
_geom_angle_atom_site_label_2
_geom_angle_atom_site_label_3
_geom_angle
N1 C1 C2 123.0(6)
N1 C1 H1 118.5
C2 C1 H1 118.5
C1 C2 C3 119.6(7)
C1 C2 C13 117.9(6)
C3 C2 C13 122.5(7)
C2 C3 C4 118.7(7)
C2 C3 H3 120.6
C4 C3 H3 120.6
C12 C4 C3 118.1(6)
C12 C4 C5 117.7(6)
C3 C4 C5 124.2(7)
C6 C5 C4 121.9(7)
C6 C5 H5 119.0
C4 C5 H5 119.0
C5 C6 C7 121.2(6)
C5 C6 H6 119.4
C7 C6 H6 119.4
C11 C7 C8 117.6(6)
C11 C7 C6 117.8(6)
C8 C7 C6 124.5(6)
C9 C8 C7 119.1(6)
C9 C8 H8 120.5
C7 C8 H8 120.5
C8 C9 C10 119.0(6)
C8 C9 C21 123.4(6)
C10 C9 C21 117.6(6)
N2 C10 C9 123.1(7)
N2 C10 H10 118.5
C9 C10 H10 118.5
N2 C11 C7 123.0(6)
N2 C11 C12 116.4(6)
C7 C11 C12 120.5(6)
N1 C12 C4 122.7(6)
N1 C12 C11 116.3(6)
C4 C12 C11 120.7(6)
C18 C13 C14 119.0(7)
C18 C13 C2 121.3(7)
C14 C13 C2 119.6(7)
C15 C14 C13 119.9(7)
C15 C14 H14 120.1
C13 C14 H14 120.1
C16 C15 C14 120.8(8)
C16 C15 C19 121.4(7)
C14 C15 C19 117.8(7)
C17 C16 C15 119.7(7)
C17 C16 H16 120.2
C15 C16 H16 120.2
C16 C17 C18 120.8(7)
C16 C17 C20 120.6(7)
C18 C17 C20 118.5(8)
C13 C18 C17 119.8(8)
C13 C18 H18 120.1
C17 C18 H18 120.1
F2 C19 F1 106.5(9)
F2 C19 F3 107.6(8)
F1 C19 F3 105.4(8)
F2 C19 C15 112.5(8)
F1 C19 C15 113.4(8)
F3 C19 C15 111.0(8)
F4 C20 F6 107.1(7)
F4 C20 F5 106.7(7)
F6 C20 F5 106.4(6)
F4 C20 C17 113.6(6)
F6 C20 C17 111.5(8)
F5 C20 C17 111.3(7)
C22 C21 C26 119.4(6)
C22 C21 C9 122.1(6)
C26 C21 C9 118.5(6)
C23 C22 C21 119.9(7)
C23 C22 H22 120.0
C21 C22 H22 120.0
C24 C23 C22 121.2(7)
C24 C23 C27 119.6(7)
C22 C23 C27 119.1(7)
C23 C24 C25 118.5(6)
C23 C24 H24 120.7
C25 C24 H24 120.7
C26 C25 C24 120.8(7)
C26 C25 C28 120.9(7)
C24 C25 C28 118.3(6)
C25 C26 C21 120.1(7)
C25 C26 H26 120.0
C21 C26 H26 120.0
F7 C27 F8 105.9(7)
F7 C27 F9 106.2(6)
F8 C27 F9 105.3(7)
F7 C27 C23 113.0(7)
F8 C27 C23 112.9(6)
F9 C27 C23 112.8(7)
F10 C28 F11 105.6(7)
F10 C28 F12 105.5(7)
F11 C28 F12 105.1(7)
F10 C28 C25 113.4(7)
F11 C28 C25 112.6(7)
F12 C28 C25 113.9(6)
C30 C29 Si1 114.8(7)
C30 C29 H29A 108.6
Si1 C29 H29A 108.6
C30 C29 H29B 108.6
Si1 C29 H29B 108.6
H29A C29 H29B 107.5
C29 C30 H30A 109.5
C29 C30 H30B 109.5
H30A C30 H30B 109.5
C29 C30 H30C 109.5
H30A C30 H30C 109.5
H30B C30 H30C 109.5
C32 C31 Si1 114.7(7)
C32 C31 H31A 108.6
Si1 C31 H31A 108.6
C32 C31 H31B 108.6
Si1 C31 H31B 108.6
H31A C31 H31B 107.6
C31 C32 H32A 109.5
C31 C32 H32B 109.5
H32A C32 H32B 109.5
C31 C32 H32C 109.5
H32A C32 H32C 109.5
H32B C32 H32C 109.5
C34 C33 Si1 116.2(6)
C34 C33 H33A 108.2
Si1 C33 H33A 108.2
C34 C33 H33B 108.2
Si1 C33 H33B 108.2
H33A C33 H33B 107.4
C33 C34 H34A 109.5
C33 C34 H34B 109.5
H34A C34 H34B 109.5
C33 C34 H34C 109.5
H34A C34 H34C 109.5
H34B C34 H34C 109.5
N3 C35 C36 122.2(6)
C37 C36 C35 118.9(6)
C37 C36 C47 124.6(6)
C35 C36 C47 116.5(6)
C36 C37 C38 120.0(6)
C36 C37 H37 120.0
C38 C37 H37 120.0
C46 C38 C37 118.0(6)
C46 C38 C39 117.3(6)
C37 C38 C39 124.7(6)
C40 C39 C38 121.7(6)
C40 C39 H39 119.1
C38 C39 H39 119.1
C39 C40 C41 121.0(6)
C39 C40 H40 119.5
C41 C40 H40 119.5
C45 C41 C42 117.6(6)
C45 C41 C40 118.7(6)
C42 C41 C40 123.7(6)
C43 C42 C41 119.5(6)
C43 C42 H42 120.2
C41 C42 H42 120.2
C42 C43 C44 119.3(6)
C42 C43 C55 121.9(6)
C44 C43 C55 118.7(6)
N4 C44 C43 122.8(6)
N4 C45 C41 123.4(6)
N4 C45 C46 117.2(6)
C41 C45 C46 119.4(6)
N3 C46 C38 122.3(6)
N3 C46 C45 115.8(6)
C38 C46 C45 121.9(6)
C48 C47 C52 118.4(7)
C48 C47 C36 120.5(7)
C52 C47 C36 121.1(7)
C47 C48 C49 120.7(7)
C47 C48 H48 119.6
C49 C48 H48 119.6
C50 C49 C48 120.5(7)
C50 C49 C53 121.0(7)
C48 C49 C53 118.6(7)
C49 C50 C51 119.5(7)
C49 C50 H50 120.3
C51 C50 H50 120.3
C52 C51 C50 119.8(7)
C52 C51 C54 121.7(7)
C50 C51 C54 118.5(7)
C51 C52 C47 121.1(7)
C51 C52 H52 119.5
C47 C52 H52 119.5
F14 C53 F15 107.9(8)
F14 C53 F13 104.9(8)
F15 C53 F13 105.2(8)
F14 C53 C49 113.8(7)
F15 C53 C49 112.8(8)
F13 C53 C49 111.6(8)
F17 C54 F18 107.1(8)
F17 C54 F16 105.7(7)
F18 C54 F16 105.5(7)
F17 C54 C51 112.5(7)
F18 C54 C51 112.7(7)
F16 C54 C51 112.8(7)
C60 C55 C56 117.2(6)
C60 C55 C43 122.4(6)
C56 C55 C43 120.4(6)
C57 C56 C55 121.1(7)
C57 C56 H56 119.4
C55 C56 H56 119.4
C58 C57 C56 120.8(7)
C58 C57 C61 118.8(7)
C56 C57 C61 120.4(7)
C57 C58 C59 118.5(7)
C57 C58 H58 120.7
C59 C58 H58 120.7
C60 C59 C58 120.8(7)
C60 C59 C62 120.0(7)
C58 C59 C62 119.1(7)
C59 C60 C55 121.6(7)
C59 C60 H60 119.2
C55 C60 H60 119.2
F19 C61 F20 106.7(7)
F19 C61 F21 106.3(6)
F20 C61 F21 106.4(7)
F19 C61 C57 112.4(7)
F20 C61 C57 112.8(6)
F21 C61 C57 111.7(7)
F24 C62 F23 106.4(8)
F24 C62 F22 107.1(7)
F23 C62 F22 106.0(7)
F24 C62 C59 111.6(8)
F23 C62 C59 113.6(6)
F22 C62 C59 111.8(8)
C64 C63 Si2 114.7(5)
C64 C63 H63A 108.6
Si2 C63 H63A 108.6
C64 C63 H63B 108.6
Si2 C63 H63B 108.6
H63A C63 H63B 107.6
C63 C64 H64A 109.5
C63 C64 H64B 109.5
H64A C64 H64B 109.5
C63 C64 H64C 109.5
H64A C64 H64C 109.5
H64B C64 H64C 109.5
C66 C65 Si2 116.6(5)
C66 C65 H65A 108.1
Si2 C65 H65A 108.1
C66 C65 H65B 108.1
Si2 C65 H65B 108.1
H65A C65 H65B 107.3
C65 C66 H66A 109.5
C65 C66 H66B 109.5
H66A C66 H66B 109.5
C65 C66 H66C 109.5
H66A C66 H66C 109.5
H66B C66 H66C 109.5
C68 C67 Si2 118.0(5)
C68 C67 H67A 107.8
Si2 C67 H67A 107.8
C68 C67 H67B 107.8
Si2 C67 H67B 107.8
H67A C67 H67B 107.1
C67 C68 H68A 109.5
C67 C68 H68B 109.5
H68A C68 H68B 109.5
C67 C68 H68C 109.5
H68A C68 H68C 109.5
H68B C68 H68C 109.5
C70 C69 C74 116.5(10)
C70 C69 C75 123.2(12)
C74 C69 C75 120.2(12)
C71 C70 C69 121.3(9)
C71 C70 H70 119.4
C69 C70 H70 119.4
C70 C71 C72 121.2(10)
C70 C71 H71 119.4
C72 C71 H71 119.4
C73 C72 C71 118.6(10)
C73 C72 H72 120.7
C71 C72 H72 120.7
C74 C73 C72 121.8(9)
C74 C73 H73 119.1
C72 C73 H73 119.1
C73 C74 C69 120.6(9)
C73 C74 H74 119.7
C69 C74 H74 119.7
C69 C75 H75A 109.5
C69 C75 H75B 109.5
H75A C75 H75B 109.5
C69 C75 H75C 109.5
H75A C75 H75C 109.5
H75B C75 H75C 109.5
C77 C76 C81 119.2(8)
C77 C76 C82 120.9(8)
C81 C76 C82 120.0(9)
C78 C77 C76 120.2(8)
C78 C77 H77 119.9
C76 C77 H77 119.9
C79 C78 C77 121.1(9)
C79 C78 H78 119.4
C77 C78 H78 119.4
C78 C79 C80 118.8(9)
C78 C79 H79 120.6
C80 C79 H79 120.6
C79 C80 C81 121.3(9)
C79 C80 H80 119.3
C81 C80 H80 119.3
C80 C81 C76 119.3(9)
C80 C81 H81 120.3
C76 C81 H81 120.3
C76 C82 H82A 109.5
C76 C82 H82B 109.5
H82A C82 H82B 109.5
C76 C82 H82C 109.5
H82A C82 H82C 109.5
H82B C82 H82C 109.5
C1 N1 C12 117.8(6)
C1 N1 Ir1 126.5(5)
C12 N1 Ir1 115.5(4)
C10 N2 C11 118.1(6)
C10 N2 Ir1 129.4(5)
C11 N2 Ir1 112.2(4)
C35 N3 C46 118.6(6)
C35 N3 Ir2 128.9(5)
C46 N3 Ir2 112.4(4)
C44 N4 C45 117.3(6)
C44 N4 Ir2 128.4(5)
C45 N4 Ir2 114.2(4)
C29 Si1 C33 107.5(5)
C29 Si1 C31 105.1(4)
C33 Si1 C31 102.7(4)
C29 Si1 Ir1 117.4(3)
C33 Si1 Ir1 111.9(3)
C31 Si1 Ir1 111.0(3)
C63 Si2 C67 107.1(3)
C63 Si2 C65 106.6(4)
C67 Si2 C65 102.8(3)
C63 Si2 Ir2 111.5(2)
C67 Si2 Ir2 113.0(3)
C65 Si2 Ir2 115.1(2)
Ir1 Cl1 Ir2 72.64(5)
N1 Ir1 N2 79.6(2)
N1 Ir1 Si1 90.63(16)
N2 Ir1 Si1 92.81(15)
N1 Ir1 Cl1 169.13(15)
N2 Ir1 Cl1 93.66(15)
Si1 Ir1 Cl1 98.26(7)
N1 Ir1 Ir2 113.47(15)
N2 Ir1 Ir2 93.84(14)
Si1 Ir1 Ir2 155.79(5)
Cl1 Ir1 Ir2 58.10(4)
N1 Ir1 H1A 81(3)
N2 Ir1 H1A 156(3)
Si1 Ir1 H1A 73(3)
Cl1 Ir1 H1A 107(3)
Ir2 Ir1 H1A 107(3)
N1 Ir1 H2A 83.8
N2 Ir1 H2A 97.8
Si1 Ir1 H2A 166.9
Cl1 Ir1 H2A 88.7
Ir2 Ir1 H2A 31.1
H1A Ir1 H2A 94.4
N4 Ir2 N3 80.3(2)
N4 Ir2 Si2 93.26(17)
N3 Ir2 Si2 95.60(16)
N4 Ir2 Cl2 170.73(15)
N3 Ir2 Cl2 90.85(15)
Si2 Ir2 Cl2 84.73(7)
N4 Ir2 Cl1 89.97(16)
N3 Ir2 Cl1 95.07(16)
Si2 Ir2 Cl1 169.23(6)
Cl2 Ir2 Cl1 93.66(6)
N4 Ir2 Ir1 95.58(15)
N3 Ir2 Ir1 144.27(16)
Si2 Ir2 Ir1 120.11(5)
Cl2 Ir2 Ir1 93.25(4)
Cl1 Ir2 Ir1 49.26(4)
N4 Ir2 H2A 91.8
N3 Ir2 H2A 170.7
Si2 Ir2 H2A 89.7
Cl2 Ir2 H2A 97.2
Cl1 Ir2 H2A 79.9
Ir1 Ir2 H2A 31.1

loop_
_geom_bond_atom_site_label_1
_geom_bond_atom_site_label_2
_geom_bond_distance
C1 N1 1.340(9)
C1 C2 1.389(10)
C1 H1 0.9500
C2 C3 1.393(9)
C2 C13 1.498(10)
C3 C4 1.409(10)
C3 H3 0.9500
C4 C12 1.400(9)
C4 C5 1.439(9)
C5 C6 1.352(10)
C5 H5 0.9500
C6 C7 1.445(10)
C6 H6 0.9500
C7 C11 1.403(9)
C7 C8 1.411(9)
C8 C9 1.374(9)
C8 H8 0.9500
C9 C10 1.407(9)
C9 C21 1.501(9)
C10 N2 1.324(8)
C10 H10 0.9500
C11 N2 1.354(8)
C11 C12 1.434(9)
C12 N1 1.375(8)
C13 C18 1.387(10)
C13 C14 1.393(11)
C14 C15 1.391(10)
C14 H14 0.9500
C15 C16 1.369(11)
C15 C19 1.511(12)
C16 C17 1.365(11)
C16 H16 0.9500
C17 C18 1.399(10)
C17 C20 1.498(11)
C18 H18 0.9500
C19 F2 1.305(9)
C19 F1 1.308(11)
C19 F3 1.329(10)
C20 F4 1.340(10)
C20 F6 1.342(10)
C20 F5 1.350(9)
C21 C22 1.389(9)
C21 C26 1.393(10)
C22 C23 1.387(10)
C22 H22 0.9500
C23 C24 1.381(10)
C23 C27 1.495(10)
C24 C25 1.397(10)
C24 H24 0.9500
C25 C26 1.383(9)
C25 C28 1.502(10)
C26 H26 0.9500
C27 F7 1.318(9)
C27 F8 1.325(9)
C27 F9 1.341(9)
C28 F10 1.305(9)
C28 F11 1.311(9)
C28 F12 1.322(9)
C29 C30 1.468(12)
C29 Si1 1.834(9)
C29 H29A 0.9900
C29 H29B 0.9900
C30 H30A 0.9800
C30 H30B 0.9800
C30 H30C 0.9800
C31 C32 1.527(12)
C31 Si1 1.963(10)
C31 H31A 0.9900
C31 H31B 0.9900
C32 H32A 0.9800
C32 H32B 0.9800
C32 H32C 0.9800
C33 C34 1.511(11)
C33 Si1 1.897(10)
C33 H33A 0.9900
C33 H33B 0.9900
C34 H34A 0.9800
C34 H34B 0.9800
C34 H34C 0.9800
C35 N3 1.331(8)
C35 C36 1.416(9)
C36 C37 1.375(9)
C36 C47 1.476(9)
C37 C38 1.407(9)
C37 H37 0.9500
C38 C46 1.391(9)
C38 C39 1.437(9)
C39 C40 1.353(9)
C39 H39 0.9500
C40 C41 1.432(9)
C40 H40 0.9500
C41 C45 1.401(9)
C41 C42 1.413(9)
C42 C43 1.382(9)
C42 H42 0.9500
C43 C44 1.404(9)
C43 C55 1.493(9)
C44 N4 1.351(8)
C45 N4 1.374(8)
C45 C46 1.423(9)
C46 N3 1.382(8)
C47 C48 1.382(10)
C47 C52 1.391(10)
C48 C49 1.384(10)
C48 H48 0.9500
C49 C50 1.375(10)
C49 C53 1.496(11)
C50 C51 1.389(10)
C50 H50 0.9500
C51 C52 1.380(10)
C51 C54 1.493(11)
C52 H52 0.9500
C53 F14 1.300(9)
C53 F15 1.306(10)
C53 F13 1.316(11)
C54 F17 1.320(10)
C54 F18 1.323(9)
C54 F16 1.327(9)
C55 C60 1.387(9)
C55 C56 1.410(9)
C56 C57 1.387(10)
C56 H56 0.9500
C57 C58 1.382(10)
C57 C61 1.492(10)
C58 C59 1.391(10)
C58 H58 0.9500
C59 C60 1.385(9)
C59 C62 1.497(11)
C60 H60 0.9500
C61 F19 1.334(10)
C61 F20 1.336(9)
C61 F21 1.342(8)
C62 F24 1.319(11)
C62 F23 1.325(9)
C62 F22 1.333(10)
C63 C64 1.537(10)
C63 Si2 1.892(7)
C63 H63A 0.9900
C63 H63B 0.9900
C64 H64A 0.9800
C64 H64B 0.9800
C64 H64C 0.9800
C65 C66 1.532(9)
C65 Si2 1.905(7)
C65 H65A 0.9900
C65 H65B 0.9900
C66 H66A 0.9800
C66 H66B 0.9800
C66 H66C 0.9800
C67 C68 1.542(10)
C67 Si2 1.893(7)
C67 H67A 0.9900
C67 H67B 0.9900
C68 H68A 0.9800
C68 H68B 0.9800
C68 H68C 0.9800
C69 C70 1.405(15)
C69 C74 1.408(13)
C69 C75 1.495(14)
C70 C71 1.360(15)
C70 H70 0.9500
C71 C72 1.372(13)
C71 H71 0.9500
C72 C73 1.368(11)
C72 H72 0.9500
C73 C74 1.363(12)
C73 H73 0.9500
C74 H74 0.9500
C75 H75A 0.9800
C75 H75B 0.9800
C75 H75C 0.9800
C76 C77 1.394(12)
C76 C81 1.395(12)
C76 C82 1.501(11)
C77 C78 1.380(11)
C77 H77 0.9500
C78 C79 1.379(12)
C78 H78 0.9500
C79 C80 1.382(12)
C79 H79 0.9500
C80 C81 1.392(12)
C80 H80 0.9500
C81 H81 0.9500
C82 H82A 0.9800
C82 H82B 0.9800
C82 H82C 0.9800
N1 Ir1 2.005(6)
N2 Ir1 2.125(5)
N3 Ir2 2.090(5)
N4 Ir2 2.021(6)
Si1 Ir1 2.353(2)
Si2 Ir2 2.340(2)
Cl1 Ir1 2.3801(17)
Cl1 Ir2 2.6667(17)
Cl2 Ir2 2.3692(16)
Ir1 Ir2 2.9983(4)
Ir1 H1A 1.36(6)
Ir1 H2A 1.7502
Ir2 H2A 1.7500
